data_4315015
loop_
_publ_author_name
'You-Wen Lin'
'Bo-Ren Jian'
'Sin-Chiang Huang'
'Chin-Her Huang'
'Kuei-Fang Hsu'

_publ_section_title
;
 Synthesis and Characterization of Three Ytterbium Coordination Polymers
 Featuring Various Cationic Species and a Luminescence Study of a Terbium
 Analogue With Open Channels
;
_journal_name_full 'Inorganic Chemistry'
_journal_page_first 2316
_journal_page_last 2324
_journal_paper_doi 10.1021/ic9021992
_journal_volume 49
_journal_year 2010
_chemical_formula_moiety Na[Tb(OBA)2]
_chemical_formula_sum 'C14 H8 Na0.5 O5 Tb0.5'
_chemical_formula_weight 347.16
_space_group_IT_number 36
_symmetry_cell_setting orthorhombic
_symmetry_space_group_name_Hall 'C 2c -2'
_symmetry_space_group_name_H-M 'C m c 21'
_atom_sites_solution_hydrogens geom
_atom_sites_solution_primary direct
_atom_sites_solution_secondary difmap
_audit_creation_method SHELXL-97
_cell_angle_alpha 90.00
_cell_angle_beta 90.00
_cell_angle_gamma 90.00
_cell_formula_units_Z 8
_cell_length_a 26.9201(13)
_cell_length_b 15.1196(5)
_cell_length_c 7.2696(3)
_cell_measurement_reflns_used 5239
_cell_measurement_temperature 297(2)
_cell_measurement_theta_max 27.47
_cell_measurement_theta_min 2.64
_cell_volume 2958.9(2)
_computing_cell_refinement 'Bruker SMART APEX II'
_computing_data_collection 'Bruker SMART APEX II'
_computing_data_reduction 'Bruker SMART APEX II'
_computing_structure_refinement 'SHELXL-97 (Sheldrick, 1997)'
_computing_structure_solution 'SHELXS-97 (Sheldrick, 1990)'
_diffrn_ambient_temperature 297(2)
_diffrn_measured_fraction_theta_full 1.000
_diffrn_measured_fraction_theta_max 1.000
_diffrn_measurement_device_type 'CCD area detector'
_diffrn_measurement_method 'phi and omega scans'
_diffrn_radiation_monochromator graphite
_diffrn_radiation_source 'fine-focus sealed tube'
_diffrn_radiation_type MoK\a
_diffrn_radiation_wavelength 0.71073
_diffrn_reflns_av_R_equivalents 0.0280
_diffrn_reflns_av_sigmaI/netI 0.0298
_diffrn_reflns_limit_h_max 35
_diffrn_reflns_limit_h_min -35
_diffrn_reflns_limit_k_max 20
_diffrn_reflns_limit_k_min -13
_diffrn_reflns_limit_l_max 9
_diffrn_reflns_limit_l_min -9
_diffrn_reflns_number 11415
_diffrn_reflns_theta_full 28.31
_diffrn_reflns_theta_max 28.31
_diffrn_reflns_theta_min 1.51
_exptl_absorpt_coefficient_mu 2.457
_exptl_absorpt_correction_T_max 1
_exptl_absorpt_correction_T_min 0.77819
_exptl_absorpt_correction_type multi-scan
_exptl_absorpt_process_details SADABS
_exptl_crystal_colour light-yellow
_exptl_crystal_density_diffrn 1.559
_exptl_crystal_density_method 'not measured'
_exptl_crystal_description needle
_exptl_crystal_F_000 1360
_exptl_crystal_size_max 0.45
_exptl_crystal_size_mid 0.05
_exptl_crystal_size_min 0.05
_refine_diff_density_max 2.310
_refine_diff_density_min -1.094
_refine_diff_density_rms 0.216
_refine_ls_abs_structure_details 'Flack H D (1983), Acta Cryst. A39, 876-881'
_refine_ls_abs_structure_Flack 0.47(3)
_refine_ls_extinction_method none
_refine_ls_goodness_of_fit_ref 1.178
_refine_ls_hydrogen_treatment noref
_refine_ls_matrix_type full
_refine_ls_number_parameters 175
_refine_ls_number_reflns 3732
_refine_ls_number_restraints 11
_refine_ls_restrained_S_all 1.180
_refine_ls_R_factor_all 0.0551
_refine_ls_R_factor_gt 0.0515
_refine_ls_shift/su_max 0.060
_refine_ls_shift/su_mean 0.004
_refine_ls_structure_factor_coef Fsqd
_refine_ls_weighting_details 'calc w=1/[\s^2^(Fo^2^)+(0.1058P)^2^+7.7567P] where P=(Fo^2^+2Fc^2^)/3'
_refine_ls_weighting_scheme calc
_refine_ls_wR_factor_gt 0.1579
_refine_ls_wR_factor_ref 0.1629
_reflns_number_gt 3339
_reflns_number_total 3732
_reflns_threshold_expression >2sigma(I)
_cod_data_source_file ic9021992_si_002_4.cif
_cod_data_source_block compound4
_cod_depositor_comments
;
The following automatic conversions were performed:

'_symmetry_cell_setting' value 'Orthorhombic' changed to
'orthorhombic' according to the built-in table from CIF Core
dictionary named 'cif_core.dic' version 2.4.1 from 2010-06-29.

Automatic conversion script
Id: cif_fix_values 1646 2011-03-28 12:23:43Z adriana 
;
_cod_database_code 4315015

loop_
_symmetry_equiv_pos_as_xyz
'x, y, z'
'-x, -y, z+1/2'
'x, -y, z+1/2'
'-x, y, z'
'x+1/2, y+1/2, z'
'-x+1/2, -y+1/2, z+1/2'
'x+1/2, -y+1/2, z+1/2'
'-x+1/2, y+1/2, z'

loop_
_atom_site_label
_atom_site_type_symbol
_atom_site_fract_x
_atom_site_fract_y
_atom_site_fract_z
_atom_site_U_iso_or_equiv
_atom_site_adp_type
_atom_site_occupancy
_atom_site_symmetry_multiplicity
_atom_site_calc_flag
_atom_site_refinement_flags
_atom_site_disorder_assembly
_atom_site_disorder_group
Tb1 Tb 0.5000 0.13659(3) 0.23029(11) 0.02996(16) Uani 1 2 d S . .
Na1 Na 0.0000 0.3206(5) 0.2192(12) 0.0583(13) Uani 1 2 d S . .
O1 O 0.4379(3) 0.2519(4) 0.2183(18) 0.062(2) Uani 1 1 d D . .
O2 O 0.4579(4) 0.2175(7) 0.4808(11) 0.079(3) Uani 1 1 d D . .
O3 O 0.2688(3) 0.4512(7) 0.6584(15) 0.085(3) Uiso 1 1 d D . .
O4 O 0.0545(2) 0.5322(5) 0.3334(13) 0.062(2) Uani 1 1 d D . .
O5 O 0.0409(2) 0.3977(5) 0.4522(9) 0.0470(14) Uani 1 1 d D . .
C1 C 0.4293(4) 0.2538(7) 0.3752(12) 0.049(2) Uani 1 1 d D . .
C2 C 0.3856(4) 0.3047(7) 0.4435(13) 0.047(2) Uani 1 1 d D . .
C3 C 0.3515(5) 0.3393(10) 0.3279(16) 0.063(3) Uani 1 1 d . . .
H3A H 0.3565 0.3339 0.2018 0.050 Uiso 1 1 calc . . .
C4 C 0.3794(5) 0.3208(14) 0.636(2) 0.094(5) Uani 1 1 d D . .
H4A H 0.4048 0.3009 0.7125 0.050 Uiso 1 1 calc . . .
C5 C 0.3096(5) 0.3824(11) 0.390(2) 0.067(3) Uani 1 1 d . . .
H5A H 0.2858 0.4044 0.3092 0.050 Uiso 1 1 calc . . .
C6 C 0.3392(6) 0.3635(8) 0.725(4) 0.090(4) Uiso 1 1 d D . .
H6A H 0.3356 0.3720 0.8507 0.050 Uiso 1 1 calc . . .
C7 C 0.3044(4) 0.3916(10) 0.582(2) 0.069(4) Uani 1 1 d D . .
C8 C 0.2208(4) 0.4525(12) 0.5663(18) 0.079(4) Uani 1 1 d D . .
C9 C 0.1998(4) 0.5361(7) 0.5357(16) 0.054(2) Uani 1 1 d . . .
H9A H 0.2178 0.5883 0.5461 0.050 Uiso 1 1 calc . . .
C10 C 0.1942(5) 0.3716(8) 0.556(2) 0.063(4) Uani 1 1 d . . .
H10A H 0.2088 0.3174 0.5822 0.050 Uiso 1 1 calc . . .
C11 C 0.1539(6) 0.5342(10) 0.4922(17) 0.073(4) Uani 1 1 d . . .
H11A H 0.1381 0.5881 0.4734 0.050 Uiso 1 1 calc . . .
C12 C 0.1445(5) 0.3794(8) 0.504(2) 0.060(3) Uani 1 1 d . . .
H12A H 0.1248 0.3292 0.4917 0.050 Uiso 1 1 calc . . .
C13 C 0.1257(5) 0.4584(6) 0.4709(13) 0.056(3) Uani 1 1 d D . .
C14 C 0.0699(3) 0.4651(6) 0.4153(12) 0.0413(18) Uani 1 1 d D . .

loop_
_atom_site_aniso_label
_atom_site_aniso_U_11
_atom_site_aniso_U_22
_atom_site_aniso_U_33
_atom_site_aniso_U_23
_atom_site_aniso_U_13
_atom_site_aniso_U_12
Tb1 0.0240(2) 0.0415(2) 0.0244(2) -0.0012(3) 0.000 0.000
Na1 0.042(2) 0.112(4) 0.021(2) -0.002(5) 0.000 0.000
O1 0.056(3) 0.049(3) 0.082(6) -0.009(5) 0.026(6) 0.013(3)
O2 0.089(6) 0.106(6) 0.041(4) 0.007(5) 0.019(4) 0.052(5)
O4 0.032(3) 0.070(5) 0.083(5) 0.037(4) -0.008(3) 0.003(3)
O5 0.037(3) 0.066(4) 0.038(3) -0.003(3) 0.003(3) -0.007(3)
C1 0.050(5) 0.065(6) 0.034(5) 0.010(4) -0.001(4) 0.010(5)
C2 0.051(5) 0.050(5) 0.041(5) 0.009(4) -0.005(4) 0.001(4)
C3 0.050(6) 0.096(8) 0.042(6) -0.007(6) -0.007(5) 0.025(6)
C4 0.059(7) 0.160(15) 0.062(7) 0.008(9) -0.012(6) 0.062(10)
C5 0.041(6) 0.104(9) 0.056(7) 0.015(6) -0.012(5) 0.012(6)
C7 0.019(4) 0.099(8) 0.091(10) -0.040(8) 0.003(5) 0.009(5)
C8 0.029(5) 0.141(12) 0.067(7) -0.040(8) -0.002(5) 0.023(6)
C9 0.050(5) 0.061(6) 0.051(5) -0.004(4) -0.007(5) -0.003(5)
C10 0.035(6) 0.070(7) 0.084(9) -0.020(6) -0.013(6) 0.021(5)
C11 0.079(9) 0.094(9) 0.045(6) -0.016(7) 0.000(6) 0.017(7)
C12 0.041(6) 0.067(6) 0.070(8) 0.017(6) -0.002(5) 0.012(5)
C13 0.101(9) 0.035(5) 0.033(5) 0.002(4) 0.030(6) 0.005(5)
C14 0.035(4) 0.053(5) 0.036(4) 0.005(4) 0.010(3) -0.004(4)

loop_
_atom_type_symbol
_atom_type_description
_atom_type_scat_dispersion_real
_atom_type_scat_dispersion_imag
_atom_type_scat_source
C C 0.0033 0.0016 'International Tables Vol C Tables 4.2.6.8 and 6.1.1.4'
O O 0.0106 0.0060 'International Tables Vol C Tables 4.2.6.8 and 6.1.1.4'
Na Na 0.0362 0.0249 'International Tables Vol C Tables 4.2.6.8 and 6.1.1.4'
Tb Tb -0.1723 4.1537 'International Tables Vol C Tables 4.2.6.8 and 6.1.1.4'
H H 0.0000 0.0000 'International Tables Vol C Tables 4.2.6.8 and 6.1.1.4'

loop_
_geom_angle_atom_site_label_1
_geom_angle_atom_site_label_2
_geom_angle_atom_site_label_3
_geom_angle
_geom_angle_site_symmetry_1
_geom_angle_site_symmetry_3
_geom_angle_publ_flag
O4 Tb1 O4 80.0(4) 8_545 5_545 ?
O4 Tb1 O5 80.2(3) 8_545 6_554 ?
O4 Tb1 O5 115.4(3) 5_545 6_554 ?
O4 Tb1 O5 115.4(3) 8_545 7_554 ?
O4 Tb1 O5 80.2(3) 5_545 7_554 ?
O5 Tb1 O5 55.7(3) 6_554 7_554 ?
O4 Tb1 O1 162.9(4) 8_545 4_655 ?
O4 Tb1 O1 93.8(3) 5_545 4_655 ?
O5 Tb1 O1 116.8(3) 6_554 4_655 ?
O5 Tb1 O1 78.7(3) 7_554 4_655 ?
O4 Tb1 O1 93.8(3) 8_545 . ?
O4 Tb1 O1 162.9(4) 5_545 . ?
O5 Tb1 O1 78.7(3) 6_554 . ?
O5 Tb1 O1 116.8(3) 7_554 . ?
O1 Tb1 O1 87.5(3) 4_655 . ?
O4 Tb1 O2 113.3(3) 8_545 4_655 ?
O4 Tb1 O2 78.8(4) 5_545 4_655 ?
O5 Tb1 O2 162.7(3) 6_554 4_655 ?
O5 Tb1 O2 121.7(3) 7_554 4_655 ?
O1 Tb1 O2 49.6(4) 4_655 4_655 ?
O1 Tb1 O2 89.2(4) . 4_655 ?
O4 Tb1 O2 78.8(4) 8_545 . ?
O4 Tb1 O2 113.3(3) 5_545 . ?
O5 Tb1 O2 121.7(3) 6_554 . ?
O5 Tb1 O2 162.7(3) 7_554 . ?
O1 Tb1 O2 89.2(4) 4_655 . ?
O1 Tb1 O2 49.6(4) . . ?
O2 Tb1 O2 54.7(5) 4_655 . ?
O4 Tb1 C1 138.6(3) 8_545 4_655 ?
O4 Tb1 C1 83.0(3) 5_545 4_655 ?
O5 Tb1 C1 141.0(2) 6_554 4_655 ?
O5 Tb1 C1 98.2(3) 7_554 4_655 ?
O1 Tb1 C1 24.3(3) 4_655 4_655 ?
O1 Tb1 C1 91.5(3) . 4_655 ?
O2 Tb1 C1 25.7(2) 4_655 4_655 ?
O2 Tb1 C1 73.9(4) . 4_655 ?
O4 Tb1 C1 83.0(3) 8_545 . ?
O4 Tb1 C1 138.6(3) 5_545 . ?
O5 Tb1 C1 98.2(3) 6_554 . ?
O5 Tb1 C1 141.0(2) 7_554 . ?
O1 Tb1 C1 91.5(3) 4_655 . ?
O1 Tb1 C1 24.3(3) . . ?
O2 Tb1 C1 73.9(4) 4_655 . ?
O2 Tb1 C1 25.7(2) . . ?
C1 Tb1 C1 85.4(5) 4_655 . ?
O4 Tb1 Na1 78.5(3) 8_545 6 ?
O4 Tb1 Na1 78.5(3) 5_545 6 ?
O5 Tb1 Na1 151.89(16) 6_554 6 ?
O5 Tb1 Na1 151.89(16) 7_554 6 ?
O1 Tb1 Na1 84.6(3) 4_655 6 ?
O1 Tb1 Na1 84.6(3) . 6 ?
O2 Tb1 Na1 35.5(2) 4_655 6 ?
O2 Tb1 Na1 35.5(2) . 6 ?
C1 Tb1 Na1 61.15(19) 4_655 6 ?
C1 Tb1 Na1 61.15(19) . 6 ?
O4 Tb1 Na1 116.3(3) 8_545 6_554 ?
O4 Tb1 Na1 116.3(3) 5_545 6_554 ?
O5 Tb1 Na1 36.28(17) 6_554 6_554 ?
O5 Tb1 Na1 36.28(17) 7_554 6_554 ?
O1 Tb1 Na1 80.8(3) 4_655 6_554 ?
O1 Tb1 Na1 80.8(3) . 6_554 ?
O2 Tb1 Na1 129.9(2) 4_655 6_554 ?
O2 Tb1 Na1 129.9(2) . 6_554 ?
C1 Tb1 Na1 105.16(19) 4_655 6_554 ?
C1 Tb1 Na1 105.16(19) . 6_554 ?
Na1 Tb1 Na1 159.8(2) 6 6_554 ?
O2 Na1 O2 63.7(6) 7_454 6_554 ?
O2 Na1 O5 165.6(5) 7_454 . ?
O2 Na1 O5 118.0(3) 6_554 . ?
O2 Na1 O5 118.0(3) 7_454 4 ?
O2 Na1 O5 165.6(5) 6_554 4 ?
O5 Na1 O5 56.4(4) . 4 ?
O2 Na1 Tb1 41.8(3) 7_454 6_554 ?
O2 Na1 Tb1 41.8(3) 6_554 6_554 ?
O5 Na1 Tb1 128.7(3) . 6_554 ?
O5 Na1 Tb1 128.7(3) 4 6_554 ?
O2 Na1 Tb1 147.1(3) 7_454 6 ?
O2 Na1 Tb1 147.1(3) 6_554 6 ?
O5 Na1 Tb1 36.8(2) . 6 ?
O5 Na1 Tb1 36.8(2) 4 6 ?
Tb1 Na1 Tb1 159.8(2) 6_554 6 ?
C1 O1 Tb1 96.9(8) . . ?
C1 O2 Na1 164.3(8) . 6 ?
C1 O2 Tb1 92.8(6) . . ?
Na1 O2 Tb1 102.7(4) 6 . ?
C7 O3 C8 115.2(10) . . ?
C14 O4 Tb1 159.0(6) . 5_455 ?
C14 O5 Na1 121.4(6) . . ?
C14 O5 Tb1 128.6(6) . 6 ?
Na1 O5 Tb1 107.0(3) . 6 ?
O1 C1 O2 118.8(10) . . ?
O1 C1 C2 119.7(8) . . ?
O2 C1 C2 121.4(8) . . ?
O1 C1 Tb1 58.8(6) . . ?
O2 C1 Tb1 61.6(5) . . ?
C2 C1 Tb1 170.6(8) . . ?
C3 C2 C4 117.7(10) . . ?
C3 C2 C1 121.9(9) . . ?
C4 C2 C1 120.4(8) . . ?
C2 C3 C5 122.3(11) . . ?
C2 C3 H3A 118.8 . . ?
C5 C3 H3A 118.8 . . ?
C6 C4 C2 127.6(14) . . ?
C6 C4 H4A 116.2 . . ?
C2 C4 H4A 116.2 . . ?
C3 C5 C7 116.9(11) . . ?
C3 C5 H5A 121.6 . . ?
C7 C5 H5A 121.6 . . ?
C4 C6 C7 107.6(17) . . ?
C4 C6 H6A 126.2 . . ?
C7 C6 H6A 126.2 . . ?
C5 C7 O3 120.8(13) . . ?
C5 C7 C6 127.6(12) . . ?
O3 C7 C6 109.9(11) . . ?
C9 C8 C10 124.4(9) . . ?
C9 C8 O3 116.3(12) . . ?
C10 C8 O3 117.4(13) . . ?
C11 C9 C8 114.1(11) . . ?
C11 C9 H9A 122.9 . . ?
C8 C9 H9A 122.9 . . ?
C12 C10 C8 115.2(10) . . ?
C12 C10 H10A 122.4 . . ?
C8 C10 H10A 122.4 . . ?
C9 C11 C13 125.3(12) . . ?
C9 C11 H11A 117.3 . . ?
C13 C11 H11A 117.4 . . ?
C13 C12 C10 119.6(12) . . ?
C13 C12 H12A 120.2 . . ?
C10 C12 H12A 120.2 . . ?
C12 C13 C11 121.3(11) . . ?
C12 C13 C14 118.4(10) . . ?
C11 C13 C14 120.3(9) . . ?
O4 C14 O5 122.1(8) . . ?
O4 C14 C13 119.8(7) . . ?
O5 C14 C13 118.0(8) . . ?

loop_
_geom_bond_atom_site_label_1
_geom_bond_atom_site_label_2
_geom_bond_distance
_geom_bond_site_symmetry_2
_geom_bond_publ_flag
Tb1 O4 2.281(6) 8_545 ?
Tb1 O4 2.281(6) 5_545 ?
Tb1 O5 2.360(7) 6_554 ?
Tb1 O5 2.360(7) 7_554 ?
Tb1 O1 2.417(6) 4_655 ?
Tb1 O1 2.417(6) . ?
Tb1 O2 2.470(7) 4_655 ?
Tb1 O2 2.470(7) . ?
Tb1 C1 2.806(10) 4_655 ?
Tb1 C1 2.806(9) . ?
Tb1 Na1 3.612(9) 6 ?
Tb1 Na1 3.772(9) 6_554 ?
Na1 O2 2.149(11) 7_454 ?
Na1 O2 2.149(11) 6_554 ?
Na1 O5 2.333(10) . ?
Na1 O5 2.333(10) 4 ?
Na1 Tb1 3.612(9) 6_554 ?
Na1 Tb1 3.772(9) 6 ?
O1 C1 1.164(13) . ?
O2 C1 1.217(11) . ?
O2 Na1 2.149(11) 6 ?
O3 C7 1.427(12) . ?
O3 C8 1.456(11) . ?
O4 C14 1.247(10) . ?
O4 Tb1 2.281(6) 5_455 ?
O5 C14 1.311(10) . ?
O5 Tb1 2.360(7) 6 ?
C1 C2 1.491(12) . ?
C2 C3 1.349(14) . ?
C2 C4 1.433(17) . ?
C3 C5 1.381(18) . ?
C3 H3A 0.9299 . ?
C4 C6 1.414(16) . ?
C4 H4A 0.9301 . ?
C5 C7 1.41(2) . ?
C5 H5A 0.9300 . ?
C6 C7 1.460(18) . ?
C6 H6A 0.9298 . ?
C8 C9 1.402(19) . ?
C8 C10 1.42(2) . ?
C9 C11 1.275(17) . ?
C9 H9A 0.9300 . ?
C10 C12 1.395(16) . ?
C10 H10A 0.9299 . ?
C11 C13 1.382(17) . ?
C11 H11A 0.9308 . ?
C12 C13 1.318(14) . ?
C12 H12A 0.9300 . ?
C13 C14 1.560(13) . ?
